data_4116478
loop_
_publ_author_name
'Maria Carla Aragoni'
'Massimiliano Arca'
'Francesco Demartin'
'Francesco A. Devillanova'
'Alessandra Garau'
'Francesco Isaia'
'Francesco Lelj'
'Vito Lippolis'
'Gaetano Verani'

_publ_section_title
;
 New [M(R,R'timdt)2] Metal-Dithiolenes and Related Compounds (M = Ni, Pd,
 Pt; R,R'timdt = Monoanion of Disubstituted
 Imidazolidine-2,4,5-trithiones): An Experimental and Theoretical
 Investigation
;
_journal_name_full 'Journal of the American Chemical Society'
_journal_page_first 7098
_journal_page_last 7107
_journal_paper_doi 10.1021/ja990827x
_journal_volume 121
_journal_year 1999
_chemical_formula_sum 'C22 H20 N4 S6'
_chemical_formula_weight 532.82
_chemical_name_systematic
;
 ?
;
_space_group_IT_number 15
_symmetry_cell_setting monoclinic
_symmetry_space_group_name_Hall '-C 2yc'
_symmetry_space_group_name_H-M 'C 1 2/c 1'
_audit_creation_date 99-03-24
_audit_creation_method 'from The Personal SDP version 2.1.1'
_audit_update_record
;
 ?
;
_cell_angle_alpha 90.0000(0)
_cell_angle_beta 126.14(1)
_cell_angle_gamma 90.0000(0)
_cell_formula_units_Z 4
_cell_length_a 15.419(2)
_cell_length_b 15.799(2)
_cell_length_c 12.989(1)
_cell_measurement_reflns_used 215
_cell_measurement_temperature 293(1)
_cell_measurement_theta_max 27
_cell_measurement_theta_min 3
_cell_volume 2555.3(6)
_computing_cell_refinement '                          '
_computing_data_collection '                          '
_computing_data_reduction 'The Personal SDP, 1991'
_computing_molecular_graphics 'The Personal SDP (1991)'
_computing_publication_material 'The Personal SDP (1991)'
_computing_structure_refinement ' Full-matrix least-squares  (The Personal SDP, 1991)'
_computing_structure_solution
; SIR  (G. Cascarano and C. Giacovazzo, 1988) as implemented in The
Personal SDP
;
_diffrn_ambient_temperature 293(1)
_diffrn_measurement_device 'Siemens SMART CCD'
_diffrn_measurement_method omega
_diffrn_radiation_type 'Mo K\a'
_diffrn_radiation_wavelength 0.71073
_diffrn_reflns_limit_h_max 19
_diffrn_reflns_limit_h_min -19
_diffrn_reflns_limit_k_max 20
_diffrn_reflns_limit_k_min -20
_diffrn_reflns_limit_l_max 17
_diffrn_reflns_limit_l_min -16
_diffrn_reflns_number 0
_diffrn_reflns_theta_max 0.00
_diffrn_reflns_theta_min 0.00
_diffrn_standards_interval_time 0
_diffrn_standards_number 0
_exptl_absorpt_coefficient_mu 53.15
_exptl_crystal_colour yellow
_exptl_crystal_density_diffrn 1.385
_exptl_crystal_description prism
_exptl_crystal_F_000 1104
_exptl_crystal_size_max 0.16
_exptl_crystal_size_mid 0.11
_exptl_crystal_size_min 0.10
_refine_diff_density_max 0.265
_refine_diff_density_min -.144
_refine_ls_goodness_of_fit_all 0.864
_refine_ls_goodness_of_fit_obs 1.070
_refine_ls_hydrogen_treatment refall
_refine_ls_matrix_type full
_refine_ls_number_constraints 0
_refine_ls_number_parameters 185
_refine_ls_number_reflns 1986
_refine_ls_number_restraints 0
_refine_ls_R_factor_all 0.039
_refine_ls_R_factor_obs 0.026
_refine_ls_shift/esd_max 0.209
_refine_ls_shift/esd_mean 0.009
_refine_ls_structure_factor_coef F
_refine_ls_weighting_scheme calc
_refine_ls_wR_factor_obs 0.033
_reflns_number_observed 2037
_reflns_number_total 2944
_reflns_observed_criterion ' refln observed if F~o~ > 2.0 * 3.00 * sigma(F~o~)'
_cod_data_source_file ja990827x_1.cif
_cod_data_source_block COMPOUND6a
_cod_database_code 4116478

loop_
_symmetry_equiv_pos_as_xyz
+x,+y,+z
-x,+y,1/2-z
-x,-y,-z
+x,-y,1/2+z
1/2+x,1/2+y,+z
1/2-x,1/2+y,1/2-z
1/2-x,1/2-y,-z
1/2+x,1/2-y,1/2+z

loop_
_atom_site_aniso_label
_atom_site_aniso_U_11
_atom_site_aniso_U_22
_atom_site_aniso_U_33
_atom_site_aniso_U_12
_atom_site_aniso_U_13
_atom_site_aniso_U_23
_atom_site_aniso_type_symbol
S1 0.0404(2) 0.0364(2) 0.0382(2) 0.0016(2) 0.0182(1) 0.0061(2) S
S2 0.0528(2) 0.0333(2) 0.0526(2) 0.0074(2) 0.0262(1) 0.0020(2) S
S3 0.0370(1) 0.0653(3) 0.0574(2) -0.0075(2) 0.0293(1) 0.0073(2) S
N1 0.0284(4) 0.0308(6) 0.0375(5) -0.0015(4) 0.0177(3) 0.0018(5) n
N2 0.0264(4) 0.0400(7) 0.0431(5) 0.0034(5) 0.0185(3) 0.0044(5) n
C1 0.0286(5) 0.0405(8) 0.0378(6) -0.0022(6) 0.0177(4) -0.0012(6) C
C2 0.0291(5) 0.0275(7) 0.0354(5) -0.0025(5) 0.0179(4) -0.0025(5) C
C3 0.0293(5) 0.0312(7) 0.0380(6) -0.0001(5) 0.0181(4) 0.0004(6) C
C4 0.0329(6) 0.064(1) 0.0641(8) 0.0140(7) 0.0267(5) 0.0187(8) C
C5 0.0359(8) 0.102(2) 0.059(1) -0.005(1) 0.0134(7) 0.019(1) C
C6 0.0374(5) 0.0350(8) 0.0465(6) 0.0044(6) 0.0266(4) 0.0083(6) C
C7 0.0536(7) 0.0391(9) 0.0792(9) -0.0023(7) 0.0386(5) 0.0056(8) C
C8 0.099(1) 0.039(1) 0.135(1) 0.0108(9) 0.0831(7) 0.0244(9) C
C9 0.091(1) 0.078(1) 0.099(1) 0.043(1) 0.0621(7) 0.053(1) C
C10 0.066(1) 0.089(2) 0.0569(9) 0.030(1) 0.0294(7) 0.027(1) C
C11 0.0489(7) 0.056(1) 0.0423(7) 0.0115(7) 0.0236(5) 0.0081(7) C

loop_
_atom_site_label
_atom_site_fract_x
_atom_site_fract_y
_atom_site_fract_z
_atom_site_occupancy
_atom_site_U_iso_or_equiv
_atom_site_thermal_displace_type
_atom_site_type_symbol
S1 0.36076(3) 0.16084(3) 0.06940(4) 1.00 0.0648(2) Uani S
S2 0.41861(3) 0.25815(3) 0.20299(4) 1.00 0.0822(2) Uani S
S3 0.22647(3) -0.07440(3) 0.26028(4) 1.00 0.0849(2) Uani S
N1 0.40856(8) -0.03956(8) 0.2767(1) 1.00 0.0531(5) Uani n
N2 0.27591(8) 0.04743(9) 0.1538(1) 1.00 0.0616(5) Uani n
C1 0.3034(1) -0.0227(1) 0.2287(1) 1.00 0.0550(6) Uani C
C2 0.4458(1) 0.02137(9) 0.2331(1) 1.00 0.0492(5) Uani C
C3 0.3634(1) 0.0752(1) 0.1563(1) 1.00 0.0541(6) Uani C
C4 0.1665(1) 0.0822(1) 0.0751(2) 1.00 0.0980(8) Uani C
C5 0.0959(1) 0.0352(2) -0.0489(2) 1.00 0.095(1) Uani C
C6 0.4717(1) -0.1088(1) 0.3602(1) 1.00 0.0734(6) Uani C
C7 0.4371(1) -0.1909(1) 0.3208(2) 1.00 0.1020(8) Uani C
C8 0.5017(2) -0.2567(1) 0.4017(2) 1.00 0.190(1) Uani C
C9 0.5980(2) -0.2402(2) 0.5162(2) 1.00 0.195(1) Uani C
C10 0.6320(2) -0.1582(2) 0.5541(2) 1.00 0.131(1) Uani C
C11 0.5683(1) -0.0914(1) 0.4761(1) 1.00 0.0853(8) Uani C
H4B 0.137(1) 0.077(1) 0.128(2) 1.00 0.036(6) Uiso H
H4A 0.177(1) 0.143(1) 0.067(2) 1.00 0.029(6) Uiso H
H5A 0.026(2) 0.062(2) -0.097(2) 1.00 0.062(8) Uiso H
H5B 0.092(1) -0.032(1) -0.039(2) 1.00 0.049(7) Uiso H
H5C 0.115(1) 0.040(2) -0.101(2) 1.00 0.054(7) Uiso H
H7 0.373(1) -0.201(1) 0.244(2) 1.00 0.026(5) Uiso H
H8 0.475(2) -0.311(2) 0.364(2) 1.00 0.058(8) Uiso H
H9 0.643(2) -0.284(2) 0.574(2) 1.00 0.060(8) Uiso H
H10 0.704(2) -0.144(1) 0.640(2) 1.00 0.055(7) Uiso H
H11 0.592(1) -0.034(1) 0.502(1) 1.00 0.028(5) Uiso H

loop_
_atom_type_symbol
_atom_type_oxidation_number
_atom_type_number_in_cell
_atom_type_scat_dispersion_real
_atom_type_scat_dispersion_imag
_atom_type_scat_source
S 0 24 0.1100 0.1240 'International Tables Vol IV Table 2.2A'
N 0 16 0.0040 0.0030 'International Tables Vol IV Table 2.2A'
C 0 88 0.0020 0.0020 'International Tables Vol IV Table 2.2A'
H 0 80 0.0000 0.0000 'International Tables Vol IV Table 2.2A'

loop_
_diffrn_attenuator_code
_diffrn_attenuator_scale
1 0.000

loop_
_geom_angle_atom_site_label_1
_geom_angle_atom_site_label_2
_geom_angle_atom_site_label_3
_geom_angle
_geom_angle_site_symmetry_1
_geom_angle_site_symmetry_2
_geom_angle_site_symmetry_3
_geom_angle_publ_flag
S2 S1 C3 101.4(1) 1_555 1_555 1_555 yes
S1 S2 S2 105.6(0) 1_555 1_555 2_655 yes
C1 N1 C2 109.8(1) 1_555 1_555 1_555 yes
C1 N1 C6 125.5(1) 1_555 1_555 1_555 yes
C2 N1 C6 124.8(1) 1_555 1_555 1_555 yes
C1 N2 C3 110.3(1) 1_555 1_555 1_555 yes
C1 N2 C4 123.0(2) 1_555 1_555 1_555 yes
C3 N2 C4 126.4(2) 1_555 1_555 1_555 yes
S3 C1 N1 127.5(1) 1_555 1_555 1_555 yes
S3 C1 N2 127.0(1) 1_555 1_555 1_555 yes
N1 C1 N2 105.5(1) 1_555 1_555 1_555 yes
N1 C2 C2 123.3(1) 1_555 1_555 2_655 yes
N1 C2 C3 107.4(1) 1_555 1_555 1_555 yes
C2 C2 C3 129.3(1) 2_655 1_555 1_555 yes
S1 C3 N2 124.9(1) 1_555 1_555 1_555 yes
S1 C3 C2 128.0(1) 1_555 1_555 1_555 yes
N2 C3 C2 107.0(1) 1_555 1_555 1_555 yes
N2 C4 C5 111.6(2) 1_555 1_555 1_555 yes
N2 C4 H4B 106.6(13) 1_555 1_555 1_555 yes
N2 C4 H4A 104.3(12) 1_555 1_555 1_555 yes
C5 C4 H4B 110.7(13) 1_555 1_555 1_555 yes
C5 C4 H4A 115.1(13) 1_555 1_555 1_555 yes
H4B C4 H4A 108.0(18) 1_555 1_555 1_555 yes
C4 C5 H5A 107.6(17) 1_555 1_555 1_555 yes
C4 C5 H5B 114.3(14) 1_555 1_555 1_555 yes
C4 C5 H5C 114.8(18) 1_555 1_555 1_555 yes
H5A C5 H5B 112.4(21) 1_555 1_555 1_555 yes
H5A C5 H5C 102.8(23) 1_555 1_555 1_555 yes
H5B C5 H5C 104.4(23) 1_555 1_555 1_555 yes
N1 C6 C7 119.5(2) 1_555 1_555 1_555 yes
N1 C6 C11 119.0(2) 1_555 1_555 1_555 yes
C7 C6 C11 121.5(2) 1_555 1_555 1_555 yes
C6 C7 C8 118.3(2) 1_555 1_555 1_555 yes
C6 C7 H7 119.7(14) 1_555 1_555 1_555 yes
C8 C7 H7 122.0(14) 1_555 1_555 1_555 yes
C7 C8 C9 120.7(3) 1_555 1_555 1_555 yes
C7 C8 H8 112.5(18) 1_555 1_555 1_555 yes
C9 C8 H8 126.4(18) 1_555 1_555 1_555 yes
C8 C9 C10 120.5(2) 1_555 1_555 1_555 yes
C8 C9 H9 122.3(16) 1_555 1_555 1_555 yes
C10 C9 H9 117.1(16) 1_555 1_555 1_555 yes
C9 C10 C11 119.9(3) 1_555 1_555 1_555 yes
C9 C10 H10 122.2(15) 1_555 1_555 1_555 yes
C11 C10 H10 117.9(15) 1_555 1_555 1_555 yes
C6 C11 C10 119.1(2) 1_555 1_555 1_555 yes
C6 C11 H11 120.5(12) 1_555 1_555 1_555 yes
C10 C11 H11 120.4(13) 1_555 1_555 1_555 yes

loop_
_geom_bond_atom_site_label_1
_geom_bond_atom_site_label_2
_geom_bond_distance
_geom_bond_site_symmetry_1
_geom_bond_site_symmetry_2
_geom_bond_publ_flag
S1 S2 2.084(1) 1_555 1_555 yes
S1 C3 1.747(2) 1_555 1_555 yes
S2 S1 2.084(1) 1_555 1_555 yes
S2 S2 2.043(1) 1_555 2_655 yes
S3 C1 1.678(2) 1_555 1_555 yes
N1 C1 1.377(2) 1_555 1_555 yes
N1 C2 1.401(2) 1_555 1_555 yes
N1 C6 1.440(2) 1_555 1_555 yes
N2 C1 1.367(2) 1_555 1_555 yes
N2 C3 1.400(2) 1_555 1_555 yes
N2 C4 1.470(2) 1_555 1_555 yes
C1 S3 1.678(2) 1_555 1_555 yes
C1 N1 1.377(2) 1_555 1_555 yes
C1 N2 1.367(2) 1_555 1_555 yes
C2 N1 1.401(2) 1_555 1_555 yes
C2 C2 1.456(3) 1_555 2_655 yes
C2 C3 1.356(2) 1_555 1_555 yes
C3 S1 1.747(2) 1_555 1_555 yes
C3 N2 1.400(2) 1_555 1_555 yes
C3 C2 1.356(2) 1_555 1_555 yes
C4 N2 1.470(2) 1_555 1_555 yes
C4 C5 1.505(4) 1_555 1_555 yes
C4 H4B 1.016(24) 1_555 1_555 yes
C4 H4A 0.996(23) 1_555 1_555 yes
C5 C4 1.505(4) 1_555 1_555 yes
C5 H5A 0.967(29) 1_555 1_555 yes
C5 H5B 1.073(27) 1_555 1_555 yes
C5 H5C 0.893(27) 1_555 1_555 yes
C6 N1 1.440(2) 1_555 1_555 yes
C6 C7 1.381(3) 1_555 1_555 yes
C6 C11 1.385(3) 1_555 1_555 yes
C7 C6 1.381(3) 1_555 1_555 yes
C7 C8 1.394(3) 1_555 1_555 yes
C7 H7 0.907(22) 1_555 1_555 yes
C8 C7 1.394(3) 1_555 1_555 yes
C8 C9 1.372(4) 1_555 1_555 yes
C8 H8 0.946(27) 1_555 1_555 yes
C9 C8 1.372(4) 1_555 1_555 yes
C9 C10 1.374(4) 1_555 1_555 yes
C9 H9 0.956(30) 1_555 1_555 yes
C10 C9 1.374(4) 1_555 1_555 yes
C10 C11 1.390(3) 1_555 1_555 yes
C10 H10 1.032(27) 1_555 1_555 yes
C11 C6 1.385(3) 1_555 1_555 yes
C11 C10 1.390(3) 1_555 1_555 yes
C11 H11 0.965(21) 1_555 1_555 yes
H4B C4 1.016(24) 1_555 1_555 yes
H4A C4 0.996(23) 1_555 1_555 yes
H5A C5 0.967(29) 1_555 1_555 yes
H5B C5 1.073(27) 1_555 1_555 yes
H5C C5 0.893(27) 1_555 1_555 yes
H7 C7 0.907(22) 1_555 1_555 yes
H8 C8 0.946(27) 1_555 1_555 yes
H9 C9 0.956(30) 1_555 1_555 yes
H10 C10 1.032(27) 1_555 1_555 yes
H11 C11 0.965(21) 1_555 1_555 yes
